data_7006984
loop_
_publ_author_name
'Friesen, Dawn M.'
'Bowles, Owen J.'
'McDonald, Robert'
'Rosenberg, Lisa'

_publ_section_title
;
 Tuning "kappticity" of tripodal ligands.
;
_journal_issue 22
_journal_name_full 'Dalton transactions (Cambridge, England : 2003)'
_journal_page_first 2671
_journal_page_last 2682
_journal_paper_doi 10.1039/b516127d
_journal_year 2006
_chemical_formula_moiety 'C47 H49 Mo O4 P3 Si3, C7 H8'
_chemical_formula_sum 'C54 H57 Mo O4 P3 Si3'
_chemical_formula_weight 1043.12
_space_group_IT_number 14
_symmetry_cell_setting monoclinic
_symmetry_space_group_name_Hall '-P 2ybc'
_symmetry_space_group_name_H-M 'P 1 21/c 1'
_atom_sites_solution_hydrogens geom
_atom_sites_solution_primary direct
_atom_sites_solution_secondary difmap
_audit_creation_method 'manual editing of SHELXL template'
_cell_angle_alpha 90.00
_cell_angle_beta 94.4133(10)
_cell_angle_gamma 90.00
_cell_formula_units_Z 4
_cell_length_a 14.8482(8)
_cell_length_b 14.8803(8)
_cell_length_c 23.9239(13)
_cell_measurement_reflns_used 6857
_cell_measurement_temperature 193(2)
_cell_measurement_theta_max 26.37
_cell_measurement_theta_min 2.19
_cell_volume 5270.2(5)
_computing_cell_refinement 'Bruker SAINT (Bruker, 1997)'
_computing_data_collection 'Bruker SMART (Bruker, 1997)'
_computing_data_reduction 'Bruker SAINT (Bruker, 1997)'
_computing_molecular_graphics 'Bruker SHELXTL (Bruker, 1997)'
_computing_publication_material 'Bruker SHELXTL (Bruker, 1997)'
_computing_structure_refinement 'SHELXL-97 (Sheldrick, 1997)'
_computing_structure_solution 'DIRDIF-96 (Beurskens et al., 1996)'
_diffrn_ambient_temperature 193(2)
_diffrn_detector_area_resol_mean 8.192
_diffrn_measured_fraction_theta_full 0.999
_diffrn_measured_fraction_theta_max 0.999
_diffrn_measurement_device_type 'Bruker PLATFORM diffractometer/SMART 1000 CCD area detector'
_diffrn_measurement_method '\w scans'
_diffrn_radiation_monochromator graphite
_diffrn_radiation_source 'fine-focus sealed tube'
_diffrn_radiation_type MoK\a
_diffrn_radiation_wavelength 0.71073
_diffrn_reflns_av_R_equivalents 0.0342
_diffrn_reflns_av_sigmaI/netI 0.0282
_diffrn_reflns_limit_h_max 18
_diffrn_reflns_limit_h_min -18
_diffrn_reflns_limit_k_max 18
_diffrn_reflns_limit_k_min -18
_diffrn_reflns_limit_l_max 29
_diffrn_reflns_limit_l_min -29
_diffrn_reflns_number 40529
_diffrn_reflns_theta_full 26.39
_diffrn_reflns_theta_max 26.39
_diffrn_reflns_theta_min 1.61
_diffrn_standards_decay_% 0
_diffrn_standards_interval_time 0
_diffrn_standards_number 0
_exptl_absorpt_coefficient_mu 0.451
_exptl_absorpt_correction_T_max 0.9112
_exptl_absorpt_correction_T_min 0.7549
_exptl_absorpt_correction_type multi-scan
_exptl_absorpt_process_details 'SADABS (Sheldrick, 1996)'
_exptl_crystal_colour colorless
_exptl_crystal_density_diffrn 1.315
_exptl_crystal_density_method 'not measured'
_exptl_crystal_description prism
_exptl_crystal_F_000 2168
_exptl_crystal_size_max 0.66
_exptl_crystal_size_mid 0.22
_exptl_crystal_size_min 0.21
_refine_diff_density_max 0.520
_refine_diff_density_min -0.426
_refine_diff_density_rms 0.062
_refine_ls_extinction_method none
_refine_ls_goodness_of_fit_ref 1.035
_refine_ls_hydrogen_treatment constr
_refine_ls_matrix_type full
_refine_ls_number_parameters 587
_refine_ls_number_reflns 10791
_refine_ls_number_restraints 0
_refine_ls_restrained_S_all 1.035
_refine_ls_R_factor_all 0.0402
_refine_ls_R_factor_gt 0.0310
_refine_ls_shift/su_max 0.002
_refine_ls_shift/su_mean 0.000
_refine_ls_structure_factor_coef Fsqd
_refine_ls_weighting_details 'calc w=1/[\s^2^(Fo^2^)+(0.0427P)^2^+2.3909P] where P=(Fo^2^+2Fc^2^)/3'
_refine_ls_weighting_scheme calc
_refine_ls_wR_factor_gt 0.0780
_refine_ls_wR_factor_ref 0.0831
_reflns_number_gt 9105
_reflns_number_total 10791
_reflns_threshold_expression I>2\s(I)
_cod_data_source_file b516127d.txt
_cod_data_source_block 8a
_cod_depositor_comments
;
The following automatic conversions were performed:
'_symmetry_cell_setting' value 'Monoclinic' changed to 'monoclinic'
according to '/home/saulius/struct/CIF-dictionaries/cif_core.dic'
dictionary named 'cif_core.dic' version 2.4.1 from 2010-06-29.

Automatic conversion script
Id: cif_fix_enum 1527 2010-12-29 10:47:43Z saulius 
;
_cod_original_sg_symbol_H-M 'P 21/c'
_cod_database_code 7006984

loop_
_symmetry_equiv_pos_as_xyz
'x, y, z'
'-x, y+1/2, -z+1/2'
'-x, -y, -z'
'x, -y-1/2, z-1/2'

loop_
_atom_site_label
_atom_site_type_symbol
_atom_site_fract_x
_atom_site_fract_y
_atom_site_fract_z
_atom_site_U_iso_or_equiv
_atom_site_adp_type
_atom_site_occupancy
_atom_site_symmetry_multiplicity
_atom_site_calc_flag
_atom_site_refinement_flags
_atom_site_disorder_assembly
_atom_site_disorder_group
Mo Mo 0.321458(11) -0.182573(11) 0.224033(7) 0.02334(6) Uani 1 1 d . . .
P1 P 0.28684(3) -0.02839(3) 0.26338(2) 0.02326(11) Uani 1 1 d . . .
P2 P 0.26750(3) -0.13210(3) 0.12524(2) 0.02297(11) Uani 1 1 d . . .
P3 P 0.16209(4) 0.30503(4) 0.13567(2) 0.02817(12) Uani 1 1 d . . .
Si1 Si 0.32455(4) 0.09811(4) 0.21493(2) 0.02616(12) Uani 1 1 d . . .
Si2 Si 0.28684(4) 0.01115(4) 0.09088(2) 0.02418(12) Uani 1 1 d . . .
Si3 Si 0.28043(4) 0.22121(4) 0.11002(2) 0.02731(12) Uani 1 1 d . . .
O1 O 0.35477(14) -0.37679(12) 0.17900(8) 0.0569(5) Uani 1 1 d . . .
O2 O 0.37829(12) -0.25110(12) 0.34519(6) 0.0472(4) Uani 1 1 d . . .
O3 O 0.12193(12) -0.24977(13) 0.23924(7) 0.0547(5) Uani 1 1 d . . .
O4 O 0.52946(11) -0.14288(14) 0.21366(8) 0.0537(5) Uani 1 1 d . . .
C1 C 0.34350(16) -0.30485(15) 0.19477(9) 0.0345(5) Uani 1 1 d . . .
C2 C 0.35705(14) -0.22511(14) 0.30068(9) 0.0308(4) Uani 1 1 d . . .
C3 C 0.19279(16) -0.22288(15) 0.23361(8) 0.0335(5) Uani 1 1 d . . .
C4 C 0.45355(15) -0.15358(15) 0.21617(9) 0.0335(5) Uani 1 1 d . . .
C10 C 0.26557(13) 0.10443(12) 0.14178(8) 0.0235(4) Uani 1 1 d . . .
H10 H 0.1997 0.1002 0.1476 0.028 Uiso 1 1 calc R . .
C11 C 0.34959(14) -0.00034(13) 0.33111(8) 0.0292(4) Uani 1 1 d . . .
C12 C 0.43996(16) -0.02452(15) 0.34035(10) 0.0389(5) Uani 1 1 d . . .
H12 H 0.4683 -0.0572 0.3124 0.047 Uiso 1 1 calc R . .
C13 C 0.48935(19) -0.00138(17) 0.39000(11) 0.0522(7) Uani 1 1 d . . .
H13 H 0.5515 -0.0168 0.3954 0.063 Uiso 1 1 calc R . .
C14 C 0.4485(2) 0.04378(17) 0.43125(11) 0.0560(8) Uani 1 1 d . . .
H14 H 0.4821 0.0589 0.4653 0.067 Uiso 1 1 calc R . .
C15 C 0.3592(2) 0.06696(19) 0.42309(11) 0.0561(7) Uani 1 1 d . . .
H15 H 0.3309 0.0975 0.4519 0.067 Uiso 1 1 calc R . .
C16 C 0.30971(18) 0.04635(16) 0.37323(10) 0.0426(6) Uani 1 1 d . . .
H16 H 0.2482 0.0642 0.3678 0.051 Uiso 1 1 calc R . .
C17 C 0.44969(14) 0.08868(16) 0.21368(10) 0.0394(5) Uani 1 1 d . . .
H17A H 0.4773 0.0863 0.2522 0.047 Uiso 1 1 calc R . .
H17B H 0.4728 0.1410 0.1945 0.047 Uiso 1 1 calc R . .
H17C H 0.4646 0.0338 0.1937 0.047 Uiso 1 1 calc R . .
C18 C 0.29490(18) 0.19643(15) 0.25886(10) 0.0407(5) Uani 1 1 d . . .
H18A H 0.3264 0.1912 0.2962 0.049 Uiso 1 1 calc R . .
H18B H 0.2295 0.1973 0.2622 0.049 Uiso 1 1 calc R . .
H18C H 0.3132 0.2522 0.2411 0.049 Uiso 1 1 calc R . .
C21 C 0.17080(13) -0.01405(14) 0.28341(8) 0.0282(4) Uani 1 1 d . . .
C22 C 0.14164(15) -0.07127(15) 0.32461(9) 0.0351(5) Uani 1 1 d . . .
H22 H 0.1792 -0.1196 0.3380 0.042 Uiso 1 1 calc R . .
C23 C 0.05881(16) -0.05855(16) 0.34614(10) 0.0417(6) Uani 1 1 d . . .
H23 H 0.0403 -0.0974 0.3746 0.050 Uiso 1 1 calc R . .
C24 C 0.00316(16) 0.01010(19) 0.32653(11) 0.0489(6) Uani 1 1 d . . .
H24 H -0.0534 0.0193 0.3418 0.059 Uiso 1 1 calc R . .
C25 C 0.02955(17) 0.0655(2) 0.28478(12) 0.0520(7) Uani 1 1 d . . .
H25 H -0.0093 0.1124 0.2707 0.062 Uiso 1 1 calc R . .
C26 C 0.11291(15) 0.05326(16) 0.26302(10) 0.0393(5) Uani 1 1 d . . .
H26 H 0.1303 0.0915 0.2339 0.047 Uiso 1 1 calc R . .
C27 C 0.40676(14) 0.01258(16) 0.07267(10) 0.0369(5) Uani 1 1 d . . .
H27A H 0.4469 0.0106 0.1071 0.044 Uiso 1 1 calc R . .
H27B H 0.4182 0.0677 0.0519 0.044 Uiso 1 1 calc R . .
H27C H 0.4182 -0.0398 0.0494 0.044 Uiso 1 1 calc R . .
C28 C 0.20760(15) 0.01645(15) 0.02624(9) 0.0328(5) Uani 1 1 d . . .
H28A H 0.1452 0.0137 0.0368 0.039 Uiso 1 1 calc R . .
H28B H 0.2191 -0.0344 0.0018 0.039 Uiso 1 1 calc R . .
H28C H 0.2170 0.0728 0.0063 0.039 Uiso 1 1 calc R . .
C31 C 0.31931(14) -0.19113(13) 0.06803(8) 0.0271(4) Uani 1 1 d . . .
C32 C 0.41039(15) -0.21353(15) 0.07504(9) 0.0337(5) Uani 1 1 d . . .
H32 H 0.4431 -0.2032 0.1101 0.040 Uiso 1 1 calc R . .
C33 C 0.45416(17) -0.25107(16) 0.03107(10) 0.0430(6) Uani 1 1 d . . .
H33 H 0.5168 -0.2647 0.0361 0.052 Uiso 1 1 calc R . .
C34 C 0.40692(18) -0.26847(17) -0.01955(10) 0.0460(6) Uani 1 1 d . . .
H34 H 0.4366 -0.2949 -0.0492 0.055 Uiso 1 1 calc R . .
C35 C 0.31633(17) -0.24740(16) -0.02704(9) 0.0423(6) Uani 1 1 d . . .
H35 H 0.2838 -0.2593 -0.0620 0.051 Uiso 1 1 calc R . .
C36 C 0.27230(15) -0.20889(14) 0.01619(8) 0.0331(5) Uani 1 1 d . . .
H36 H 0.2099 -0.1945 0.0106 0.040 Uiso 1 1 calc R . .
C37 C 0.38605(15) 0.28039(16) 0.13710(12) 0.0452(6) Uani 1 1 d . . .
H37A H 0.3907 0.2794 0.1782 0.054 Uiso 1 1 calc R . .
H37B H 0.3842 0.3428 0.1240 0.054 Uiso 1 1 calc R . .
H37C H 0.4385 0.2500 0.1233 0.054 Uiso 1 1 calc R . .
C38 C 0.28801(17) 0.22735(16) 0.03209(9) 0.0409(5) Uani 1 1 d . . .
H38A H 0.2364 0.1959 0.0131 0.049 Uiso 1 1 calc R . .
H38B H 0.3442 0.1989 0.0223 0.049 Uiso 1 1 calc R . .
H38C H 0.2874 0.2904 0.0203 0.049 Uiso 1 1 calc R . .
C41 C 0.14672(13) -0.15694(14) 0.11204(8) 0.0273(4) Uani 1 1 d . . .
C42 C 0.11901(15) -0.24447(15) 0.09956(9) 0.0346(5) Uani 1 1 d . . .
H42 H 0.1630 -0.2896 0.0947 0.042 Uiso 1 1 calc R . .
C43 C 0.02823(17) -0.26678(18) 0.09408(10) 0.0466(6) Uani 1 1 d . . .
H43 H 0.0104 -0.3266 0.0849 0.056 Uiso 1 1 calc R . .
C44 C -0.03635(17) -0.2024(2) 0.10190(12) 0.0557(7) Uani 1 1 d . . .
H44 H -0.0986 -0.2177 0.0981 0.067 Uiso 1 1 calc R . .
C45 C -0.01022(16) -0.11600(19) 0.11526(12) 0.0543(7) Uani 1 1 d . . .
H45 H -0.0546 -0.0717 0.1211 0.065 Uiso 1 1 calc R . .
C46 C 0.08095(15) -0.09287(16) 0.12028(10) 0.0383(5) Uani 1 1 d . . .
H46 H 0.0983 -0.0329 0.1294 0.046 Uiso 1 1 calc R . .
C51 C 0.16507(14) 0.39536(14) 0.08323(9) 0.0319(5) Uani 1 1 d . . .
C52 C 0.10826(16) 0.40298(16) 0.03482(10) 0.0420(5) Uani 1 1 d . . .
H52 H 0.0625 0.3593 0.0267 0.050 Uiso 1 1 calc R . .
C53 C 0.1176(2) 0.47421(19) -0.00217(12) 0.0542(7) Uani 1 1 d . . .
H53 H 0.0783 0.4786 -0.0353 0.065 Uiso 1 1 calc R . .
C54 C 0.1833(2) 0.53792(17) 0.00900(12) 0.0531(7) Uani 1 1 d . . .
H54 H 0.1904 0.5855 -0.0168 0.064 Uiso 1 1 calc R . .
C55 C 0.23875(18) 0.53275(16) 0.05750(12) 0.0474(6) Uani 1 1 d . . .
H55 H 0.2838 0.5773 0.0655 0.057 Uiso 1 1 calc R . .
C56 C 0.22931(16) 0.46301(14) 0.09479(10) 0.0385(5) Uani 1 1 d . . .
H56 H 0.2670 0.4610 0.1287 0.046 Uiso 1 1 calc R . .
C61 C 0.06509(13) 0.23327(13) 0.11299(9) 0.0284(4) Uani 1 1 d . . .
C62 C 0.04873(15) 0.19326(15) 0.06042(9) 0.0363(5) Uani 1 1 d . . .
H62 H 0.0895 0.2035 0.0324 0.044 Uiso 1 1 calc R . .
C63 C -0.02585(16) 0.13888(17) 0.04844(10) 0.0415(5) Uani 1 1 d . . .
H63 H -0.0360 0.1124 0.0124 0.050 Uiso 1 1 calc R . .
C64 C -0.08539(16) 0.12312(17) 0.08869(10) 0.0435(6) Uani 1 1 d . . .
H64 H -0.1366 0.0858 0.0805 0.052 Uiso 1 1 calc R . .
C65 C -0.07025(17) 0.16174(18) 0.14094(10) 0.0466(6) Uani 1 1 d . . .
H65 H -0.1111 0.1509 0.1688 0.056 Uiso 1 1 calc R . .
C66 C 0.00403(15) 0.21615(16) 0.15294(9) 0.0363(5) Uani 1 1 d . . .
H66 H 0.0136 0.2424 0.1891 0.044 Uiso 1 1 calc R . .
C10S C 0.8131(3) -0.0162(3) 0.23331(17) 0.1079(15) Uani 1 1 d . . .
H10A H 0.7922 -0.0518 0.2643 0.129 Uiso 1 1 calc R . .
H10B H 0.8114 0.0477 0.2429 0.129 Uiso 1 1 calc R . .
H10C H 0.8751 -0.0336 0.2268 0.129 Uiso 1 1 calc R . .
C11S C 0.7540(2) -0.0329(2) 0.18231(13) 0.0623(8) Uani 1 1 d . . .
C12S C 0.7030(2) 0.0344(2) 0.15605(15) 0.0657(8) Uani 1 1 d . . .
H12S H 0.7062 0.0934 0.1711 0.079 Uiso 1 1 calc R . .
C13S C 0.64808(19) 0.0179(2) 0.10884(15) 0.0676(9) Uani 1 1 d . . .
H13S H 0.6144 0.0656 0.0910 0.081 Uiso 1 1 calc R . .
C14S C 0.6411(2) -0.0675(3) 0.08684(14) 0.0680(9) Uani 1 1 d . . .
H14S H 0.6018 -0.0789 0.0544 0.082 Uiso 1 1 calc R . .
C15S C 0.6907(2) -0.1353(2) 0.11182(13) 0.0652(8) Uani 1 1 d . . .
H15S H 0.6858 -0.1946 0.0971 0.078 Uiso 1 1 calc R . .
C16S C 0.7478(2) -0.1177(2) 0.15836(13) 0.0619(8) Uani 1 1 d . . .
H16S H 0.7841 -0.1649 0.1746 0.074 Uiso 1 1 calc R . .

loop_
_atom_site_aniso_label
_atom_site_aniso_U_11
_atom_site_aniso_U_22
_atom_site_aniso_U_33
_atom_site_aniso_U_23
_atom_site_aniso_U_13
_atom_site_aniso_U_12
Mo 0.02780(10) 0.02227(9) 0.01998(9) -0.00006(6) 0.00192(6) 0.00162(6)
P1 0.0250(2) 0.0231(2) 0.0216(2) -0.00128(19) 0.00148(19) -0.00063(19)
P2 0.0252(2) 0.0226(2) 0.0211(2) -0.00109(19) 0.00167(19) 0.00145(19)
P3 0.0301(3) 0.0256(3) 0.0287(3) -0.0012(2) 0.0018(2) 0.0007(2)
Si1 0.0281(3) 0.0227(3) 0.0272(3) 0.0000(2) -0.0009(2) -0.0035(2)
Si2 0.0245(3) 0.0240(3) 0.0241(3) 0.0011(2) 0.0022(2) 0.0000(2)
Si3 0.0266(3) 0.0233(3) 0.0324(3) 0.0049(2) 0.0044(2) -0.0009(2)
O1 0.0793(14) 0.0337(10) 0.0569(11) -0.0127(8) 0.0012(10) 0.0127(9)
O2 0.0619(11) 0.0517(10) 0.0271(8) 0.0088(7) -0.0020(8) -0.0028(8)
O3 0.0505(11) 0.0709(13) 0.0441(10) -0.0051(9) 0.0123(8) -0.0286(9)
O4 0.0292(9) 0.0767(13) 0.0557(11) 0.0016(10) 0.0056(8) 0.0031(8)
C1 0.0449(13) 0.0307(12) 0.0276(11) -0.0009(9) 0.0010(9) 0.0063(9)
C2 0.0363(11) 0.0293(11) 0.0268(11) -0.0002(9) 0.0029(9) -0.0018(9)
C3 0.0451(13) 0.0329(11) 0.0232(10) -0.0030(9) 0.0065(9) -0.0067(10)
C4 0.0367(12) 0.0375(12) 0.0262(10) 0.0014(9) 0.0018(9) 0.0065(9)
C10 0.0225(9) 0.0216(9) 0.0263(10) 0.0010(7) 0.0011(7) -0.0015(7)
C11 0.0389(11) 0.0239(10) 0.0241(10) -0.0001(8) -0.0028(8) -0.0044(8)
C12 0.0430(13) 0.0330(12) 0.0389(12) -0.0037(9) -0.0095(10) 0.0015(10)
C13 0.0600(16) 0.0364(13) 0.0551(16) -0.0024(12) -0.0285(13) 0.0017(12)
C14 0.087(2) 0.0365(14) 0.0390(14) -0.0011(11) -0.0283(14) -0.0057(14)
C15 0.087(2) 0.0489(15) 0.0318(13) -0.0135(11) 0.0008(13) -0.0075(15)
C16 0.0515(14) 0.0432(14) 0.0329(12) -0.0095(10) 0.0015(10) -0.0028(11)
C17 0.0281(11) 0.0423(13) 0.0465(13) 0.0122(11) -0.0057(10) -0.0085(10)
C18 0.0577(15) 0.0283(11) 0.0356(12) -0.0066(9) 0.0013(11) -0.0068(10)
C21 0.0287(10) 0.0286(10) 0.0276(10) -0.0077(8) 0.0042(8) -0.0014(8)
C22 0.0378(12) 0.0295(11) 0.0390(12) -0.0018(9) 0.0099(10) -0.0028(9)
C23 0.0446(13) 0.0419(13) 0.0406(13) -0.0067(10) 0.0170(11) -0.0115(11)
C24 0.0337(12) 0.0605(16) 0.0550(15) -0.0097(13) 0.0186(11) -0.0011(12)
C25 0.0394(14) 0.0597(17) 0.0580(16) 0.0056(13) 0.0110(12) 0.0147(12)
C26 0.0349(12) 0.0441(13) 0.0397(12) 0.0044(10) 0.0076(10) 0.0062(10)
C27 0.0322(11) 0.0355(12) 0.0442(13) 0.0025(10) 0.0106(10) 0.0013(9)
C28 0.0384(12) 0.0303(11) 0.0289(11) 0.0019(9) -0.0023(9) 0.0008(9)
C31 0.0361(11) 0.0232(10) 0.0225(9) 0.0007(8) 0.0052(8) 0.0032(8)
C32 0.0388(12) 0.0346(11) 0.0280(11) -0.0003(9) 0.0038(9) 0.0080(9)
C33 0.0457(13) 0.0446(14) 0.0402(13) 0.0022(11) 0.0121(11) 0.0146(11)
C34 0.0646(16) 0.0444(14) 0.0313(12) -0.0035(10) 0.0176(11) 0.0130(12)
C35 0.0606(16) 0.0445(14) 0.0220(11) -0.0045(9) 0.0044(10) 0.0029(12)
C36 0.0419(12) 0.0310(11) 0.0263(10) -0.0003(9) 0.0018(9) 0.0022(9)
C37 0.0314(12) 0.0340(12) 0.0694(17) 0.0141(12) -0.0001(11) -0.0079(10)
C38 0.0512(14) 0.0339(12) 0.0398(13) 0.0098(10) 0.0177(11) 0.0057(10)
C41 0.0273(10) 0.0312(10) 0.0233(10) 0.0020(8) 0.0006(8) -0.0019(8)
C42 0.0390(12) 0.0317(11) 0.0328(11) -0.0012(9) 0.0003(9) -0.0046(9)
C43 0.0489(14) 0.0445(14) 0.0458(14) -0.0009(11) -0.0006(11) -0.0203(12)
C44 0.0315(13) 0.0690(19) 0.0660(18) 0.0069(15) -0.0001(12) -0.0152(13)
C45 0.0315(13) 0.0563(17) 0.0763(19) 0.0050(14) 0.0109(12) 0.0032(12)
C46 0.0322(11) 0.0343(12) 0.0486(14) -0.0005(10) 0.0053(10) 0.0001(9)
C51 0.0334(11) 0.0250(10) 0.0377(12) -0.0003(9) 0.0060(9) 0.0057(8)
C52 0.0426(13) 0.0374(13) 0.0451(13) 0.0085(10) -0.0023(10) -0.0002(10)
C53 0.0603(17) 0.0529(16) 0.0478(15) 0.0174(12) -0.0064(13) 0.0030(13)
C54 0.0634(17) 0.0391(14) 0.0573(17) 0.0174(12) 0.0084(14) 0.0026(12)
C55 0.0505(15) 0.0293(12) 0.0633(17) 0.0035(11) 0.0102(13) -0.0029(10)
C56 0.0423(13) 0.0277(11) 0.0451(13) -0.0008(9) 0.0010(10) 0.0018(9)
C61 0.0284(10) 0.0244(10) 0.0322(11) 0.0018(8) 0.0003(8) 0.0038(8)
C62 0.0333(11) 0.0415(13) 0.0344(12) -0.0035(10) 0.0043(9) 0.0000(9)
C63 0.0385(12) 0.0482(14) 0.0368(12) -0.0077(11) -0.0041(10) -0.0031(11)
C64 0.0342(12) 0.0470(14) 0.0481(14) 0.0023(11) -0.0045(10) -0.0092(10)
C65 0.0413(13) 0.0589(16) 0.0403(13) 0.0035(12) 0.0076(11) -0.0121(12)
C66 0.0387(12) 0.0398(12) 0.0305(11) -0.0003(9) 0.0033(9) -0.0028(10)
C10S 0.129(4) 0.103(3) 0.087(3) 0.022(2) -0.023(3) -0.038(3)
C11S 0.0575(17) 0.065(2) 0.0651(19) 0.0165(15) 0.0091(15) -0.0120(15)
C12S 0.0529(17) 0.0499(17) 0.095(3) 0.0073(16) 0.0116(17) -0.0012(13)
C13S 0.0410(15) 0.069(2) 0.094(3) 0.0212(19) 0.0116(16) 0.0073(14)
C14S 0.0564(18) 0.090(3) 0.0594(19) 0.0048(18) 0.0145(15) -0.0009(17)
C15S 0.072(2) 0.066(2) 0.0602(19) -0.0016(15) 0.0217(16) 0.0013(16)
C16S 0.0615(18) 0.0549(18) 0.072(2) 0.0242(15) 0.0215(16) 0.0055(14)

loop_
_atom_type_symbol
_atom_type_description
_atom_type_scat_dispersion_real
_atom_type_scat_dispersion_imag
_atom_type_scat_source
C C 0.0033 0.0016 'International Tables Vol C Tables 4.2.6.8 and 6.1.1.4'
H H 0.0000 0.0000 'International Tables Vol C Tables 4.2.6.8 and 6.1.1.4'
O O 0.0106 0.0060 'International Tables Vol C Tables 4.2.6.8 and 6.1.1.4'
Si Si 0.0817 0.0704 'International Tables Vol C Tables 4.2.6.8 and 6.1.1.4'
P P 0.1023 0.0942 'International Tables Vol C Tables 4.2.6.8 and 6.1.1.4'
Mo Mo -1.6832 0.6857 'International Tables Vol C Tables 4.2.6.8 and 6.1.1.4'

loop_
_geom_angle_atom_site_label_1
_geom_angle_atom_site_label_2
_geom_angle_atom_site_label_3
_geom_angle
_geom_angle_site_symmetry_1
_geom_angle_site_symmetry_3
_geom_angle_publ_flag
C2 Mo C1 89.66(9) . . ?
C2 Mo C4 87.86(8) . . ?
C1 Mo C4 88.59(9) . . ?
C2 Mo C3 89.28(9) . . ?
C1 Mo C3 87.20(9) . . ?
C4 Mo C3 174.93(9) . . ?
C2 Mo P1 89.58(6) . . ?
C1 Mo P1 177.44(7) . . ?
C4 Mo P1 93.83(6) . . ?
C3 Mo P1 90.34(6) . . ?
C2 Mo P2 176.93(6) . . ?
C1 Mo P2 89.52(6) . . ?
C4 Mo P2 95.07(6) . . ?
C3 Mo P2 87.73(6) . . ?
P1 Mo P2 91.109(16) . . ?
C21 P1 C11 99.47(9) . . ?
C21 P1 Si1 107.81(7) . . ?
C11 P1 Si1 97.50(7) . . ?
C21 P1 Mo 114.91(7) . . ?
C11 P1 Mo 115.07(7) . . ?
Si1 P1 Mo 119.11(2) . . ?
C41 P2 C31 103.56(9) . . ?
C41 P2 Si2 105.74(7) . . ?
C31 P2 Si2 96.04(6) . . ?
C41 P2 Mo 109.48(6) . . ?
C31 P2 Mo 115.37(7) . . ?
Si2 P2 Mo 124.24(2) . . ?
C61 P3 C51 106.37(10) . . ?
C61 P3 Si3 101.85(7) . . ?
C51 P3 Si3 99.01(7) . . ?
C17 Si1 C18 110.18(11) . . ?
C17 Si1 C10 112.23(10) . . ?
C18 Si1 C10 111.52(10) . . ?
C17 Si1 P1 103.16(7) . . ?
C18 Si1 P1 106.22(8) . . ?
C10 Si1 P1 113.07(6) . . ?
C27 Si2 C28 110.93(10) . . ?
C27 Si2 C10 110.62(10) . . ?
C28 Si2 C10 112.08(9) . . ?
C27 Si2 P2 103.93(8) . . ?
C28 Si2 P2 104.21(7) . . ?
C10 Si2 P2 114.65(6) . . ?
C37 Si3 C38 102.02(12) . . ?
C37 Si3 C10 114.12(10) . . ?
C38 Si3 C10 117.07(10) . . ?
C37 Si3 P3 107.01(9) . . ?
C38 Si3 P3 110.32(8) . . ?
C10 Si3 P3 105.96(6) . . ?
O1 C1 Mo 178.0(2) . . ?
O2 C2 Mo 179.0(2) . . ?
O3 C3 Mo 176.7(2) . . ?
O4 C4 Mo 175.1(2) . . ?
Si2 C10 Si1 118.02(10) . . ?
Si2 C10 Si3 112.38(10) . . ?
Si1 C10 Si3 110.58(9) . . ?
C12 C11 C16 118.2(2) . . ?
C12 C11 P1 119.66(16) . . ?
C16 C11 P1 122.11(17) . . ?
C13 C12 C11 120.7(2) . . ?
C14 C13 C12 120.1(3) . . ?
C15 C14 C13 119.8(2) . . ?
C14 C15 C16 120.7(3) . . ?
C15 C16 C11 120.4(2) . . ?
C26 C21 C22 118.17(19) . . ?
C26 C21 P1 124.20(16) . . ?
C22 C21 P1 117.48(16) . . ?
C23 C22 C21 120.8(2) . . ?
C24 C23 C22 120.2(2) . . ?
C23 C24 C25 119.8(2) . . ?
C24 C25 C26 120.3(2) . . ?
C21 C26 C25 120.6(2) . . ?
C32 C31 C36 118.37(19) . . ?
C32 C31 P2 118.84(15) . . ?
C36 C31 P2 122.64(16) . . ?
C31 C32 C33 120.7(2) . . ?
C34 C33 C32 120.2(2) . . ?
C33 C34 C35 119.8(2) . . ?
C34 C35 C36 120.5(2) . . ?
C35 C36 C31 120.4(2) . . ?
C46 C41 C42 118.24(19) . . ?
C46 C41 P2 121.72(16) . . ?
C42 C41 P2 119.64(16) . . ?
C43 C42 C41 121.0(2) . . ?
C44 C43 C42 120.2(2) . . ?
C45 C44 C43 119.7(2) . . ?
C44 C45 C46 120.4(2) . . ?
C41 C46 C45 120.5(2) . . ?
C52 C51 C56 117.9(2) . . ?
C52 C51 P3 125.79(17) . . ?
C56 C51 P3 116.24(17) . . ?
C51 C52 C53 120.6(2) . . ?
C54 C53 C52 120.4(2) . . ?
C53 C54 C55 119.8(2) . . ?
C54 C55 C56 120.2(2) . . ?
C55 C56 C51 120.9(2) . . ?
C66 C61 C62 117.6(2) . . ?
C66 C61 P3 116.12(16) . . ?
C62 C61 P3 126.23(16) . . ?
C63 C62 C61 121.1(2) . . ?
C64 C63 C62 120.1(2) . . ?
C63 C64 C65 119.7(2) . . ?
C64 C65 C66 120.3(2) . . ?
C65 C66 C61 121.1(2) . . ?
C12S C11S C16S 117.1(3) . . ?
C12S C11S C10S 121.9(3) . . ?
C16S C11S C10S 120.9(3) . . ?
C13S C12S C11S 121.3(3) . . ?
C12S C13S C14S 120.4(3) . . ?
C15S C14S C13S 119.6(3) . . ?
C14S C15S C16S 119.6(3) . . ?
C15S C16S C11S 121.8(3) . . ?

loop_
_geom_bond_atom_site_label_1
_geom_bond_atom_site_label_2
_geom_bond_distance
_geom_bond_site_symmetry_2
_geom_bond_publ_flag
Mo C2 1.973(2) . ?
Mo C1 1.986(2) . ?
Mo C4 2.031(2) . ?
Mo C3 2.032(2) . ?
Mo P1 2.5473(5) . ?
Mo P2 2.5497(5) . ?
P1 C21 1.836(2) . ?
P1 C11 1.853(2) . ?
P1 Si1 2.3022(7) . ?
P2 C41 1.835(2) . ?
P2 C31 1.843(2) . ?
P2 Si2 2.3103(7) . ?
P3 C61 1.841(2) . ?
P3 C51 1.842(2) . ?
P3 Si3 2.2772(8) . ?
Si1 C17 1.866(2) . ?
Si1 C18 1.874(2) . ?
Si1 C10 1.8981(19) . ?
Si2 C27 1.865(2) . ?
Si2 C28 1.871(2) . ?
Si2 C10 1.8890(19) . ?
Si3 C37 1.870(2) . ?
Si3 C38 1.879(2) . ?
Si3 C10 1.9162(19) . ?
O1 C1 1.151(3) . ?
O2 C2 1.154(2) . ?
O3 C3 1.143(3) . ?
O4 C4 1.144(3) . ?
C11 C12 1.390(3) . ?
C11 C16 1.393(3) . ?
C12 C13 1.390(3) . ?
C13 C14 1.373(4) . ?
C14 C15 1.370(4) . ?
C15 C16 1.386(3) . ?
C21 C26 1.384(3) . ?
C21 C22 1.396(3) . ?
C22 C23 1.382(3) . ?
C23 C24 1.374(4) . ?
C24 C25 1.375(4) . ?
C25 C26 1.391(3) . ?
C31 C32 1.390(3) . ?
C31 C36 1.401(3) . ?
C32 C33 1.395(3) . ?
C33 C34 1.377(3) . ?
C34 C35 1.379(3) . ?
C35 C36 1.389(3) . ?
C41 C46 1.390(3) . ?
C41 C42 1.391(3) . ?
C42 C43 1.385(3) . ?
C43 C44 1.378(4) . ?
C44 C45 1.374(4) . ?
C45 C46 1.393(3) . ?
C51 C52 1.384(3) . ?
C51 C56 1.400(3) . ?
C52 C53 1.395(3) . ?
C53 C54 1.372(4) . ?
C54 C55 1.372(4) . ?
C55 C56 1.383(3) . ?
C61 C66 1.391(3) . ?
C61 C62 1.396(3) . ?
C62 C63 1.384(3) . ?
C63 C64 1.377(3) . ?
C64 C65 1.378(3) . ?
C65 C66 1.380(3) . ?
C10S C11S 1.468(5) . ?
C11S C12S 1.377(4) . ?
C11S C16S 1.386(4) . ?
C12S C13S 1.364(5) . ?
C13S C14S 1.375(5) . ?
C14S C15S 1.361(5) . ?
C15S C16S 1.372(4) . ?

loop_
_geom_torsion_atom_site_label_1
_geom_torsion_atom_site_label_2
_geom_torsion_atom_site_label_3
_geom_torsion_atom_site_label_4
_geom_torsion
_geom_torsion_site_symmetry_1
_geom_torsion_site_symmetry_2
_geom_torsion_site_symmetry_3
_geom_torsion_site_symmetry_4
_geom_torsion_publ_flag
C2 Mo P1 C21 -89.21(10) . . . . ?
C1 Mo P1 C21 -16.4(15) . . . . ?
C4 Mo P1 C21 -177.04(9) . . . . ?
C3 Mo P1 C21 0.07(9) . . . . ?
P2 Mo P1 C21 87.80(7) . . . . ?
C2 Mo P1 C11 25.47(10) . . . . ?
C1 Mo P1 C11 98.3(15) . . . . ?
C4 Mo P1 C11 -62.36(9) . . . . ?
C3 Mo P1 C11 114.75(9) . . . . ?
P2 Mo P1 C11 -157.52(7) . . . . ?
C2 Mo P1 Si1 140.65(7) . . . . ?
C1 Mo P1 Si1 -146.5(14) . . . . ?
C4 Mo P1 Si1 52.82(6) . . . . ?
C3 Mo P1 Si1 -130.07(6) . . . . ?
P2 Mo P1 Si1 -42.33(3) . . . . ?
C2 Mo P2 C41 12.0(12) . . . . ?
C1 Mo P2 C41 86.53(10) . . . . ?
C4 Mo P2 C41 175.07(9) . . . . ?
C3 Mo P2 C41 -0.69(9) . . . . ?
P1 Mo P2 C41 -90.98(7) . . . . ?
C2 Mo P2 C31 -104.3(12) . . . . ?
C1 Mo P2 C31 -29.77(10) . . . . ?
C4 Mo P2 C31 58.78(10) . . . . ?
C3 Mo P2 C31 -116.99(10) . . . . ?
P1 Mo P2 C31 152.72(7) . . . . ?
C2 Mo P2 Si2 138.1(12) . . . . ?
C1 Mo P2 Si2 -147.39(7) . . . . ?
C4 Mo P2 Si2 -58.85(7) . . . . ?
C3 Mo P2 Si2 125.39(7) . . . . ?
P1 Mo P2 Si2 35.09(3) . . . . ?
C21 P1 Si1 C17 165.86(10) . . . . ?
C11 P1 Si1 C17 63.35(11) . . . . ?
Mo P1 Si1 C17 -60.88(9) . . . . ?
C21 P1 Si1 C18 49.95(11) . . . . ?
C11 P1 Si1 C18 -52.56(11) . . . . ?
Mo P1 Si1 C18 -176.79(8) . . . . ?
C21 P1 Si1 C10 -72.68(9) . . . . ?
C11 P1 Si1 C10 -175.19(9) . . . . ?
Mo P1 Si1 C10 60.58(7) . . . . ?
C41 P2 Si2 C27 -153.33(10) . . . . ?
C31 P2 Si2 C27 -47.38(10) . . . . ?
Mo P2 Si2 C27 79.01(8) . . . . ?
C41 P2 Si2 C28 -37.07(10) . . . . ?
C31 P2 Si2 C28 68.88(10) . . . . ?
Mo P2 Si2 C28 -164.73(7) . . . . ?
C41 P2 Si2 C10 85.81(9) . . . . ?
C31 P2 Si2 C10 -168.24(9) . . . . ?
Mo P2 Si2 C10 -41.85(7) . . . . ?
C61 P3 Si3 C37 -174.33(11) . . . . ?
C51 P3 Si3 C37 76.72(11) . . . . ?
C61 P3 Si3 C38 75.46(11) . . . . ?
C51 P3 Si3 C38 -33.49(11) . . . . ?
C61 P3 Si3 C10 -52.18(9) . . . . ?
C51 P3 Si3 C10 -161.14(9) . . . . ?
C2 Mo C1 O1 49(6) . . . . ?
C4 Mo C1 O1 137(6) . . . . ?
C3 Mo C1 O1 -40(6) . . . . ?
P1 Mo C1 O1 -24(8) . . . . ?
P2 Mo C1 O1 -128(6) . . . . ?
C1 Mo C2 O2 10(12) . . . . ?
C4 Mo C2 O2 -79(12) . . . . ?
C3 Mo C2 O2 97(12) . . . . ?
P1 Mo C2 O2 -172(100) . . . . ?
P2 Mo C2 O2 85(12) . . . . ?
C2 Mo C3 O3 -63(3) . . . . ?
C1 Mo C3 O3 26(3) . . . . ?
C4 Mo C3 O3 -8(4) . . . . ?
P1 Mo C3 O3 -153(3) . . . . ?
P2 Mo C3 O3 116(3) . . . . ?
C2 Mo C4 O4 41(2) . . . . ?
C1 Mo C4 O4 -49(2) . . . . ?
C3 Mo C4 O4 -15(3) . . . . ?
P1 Mo C4 O4 131(2) . . . . ?
P2 Mo C4 O4 -138(2) . . . . ?
C27 Si2 C10 Si1 -66.43(13) . . . . ?
C28 Si2 C10 Si1 169.20(10) . . . . ?
P2 Si2 C10 Si1 50.67(12) . . . . ?
C27 Si2 C10 Si3 64.09(13) . . . . ?
C28 Si2 C10 Si3 -60.28(13) . . . . ?
P2 Si2 C10 Si3 -178.81(6) . . . . ?
C17 Si1 C10 Si2 55.79(14) . . . . ?
C18 Si1 C10 Si2 179.97(11) . . . . ?
P1 Si1 C10 Si2 -60.40(11) . . . . ?
C17 Si1 C10 Si3 -75.54(12) . . . . ?
C18 Si1 C10 Si3 48.63(13) . . . . ?
P1 Si1 C10 Si3 168.26(6) . . . . ?
C37 Si3 C10 Si2 -106.26(13) . . . . ?
C38 Si3 C10 Si2 12.76(14) . . . . ?
P3 Si3 C10 Si2 136.25(8) . . . . ?
C37 Si3 C10 Si1 27.94(15) . . . . ?
C38 Si3 C10 Si1 146.96(11) . . . . ?
P3 Si3 C10 Si1 -89.54(9) . . . . ?
C21 P1 C11 C12 163.24(18) . . . . ?
Si1 P1 C11 C12 -87.20(17) . . . . ?
Mo P1 C11 C12 39.91(19) . . . . ?
C21 P1 C11 C16 -18.2(2) . . . . ?
Si1 P1 C11 C16 91.40(18) . . . . ?
Mo P1 C11 C16 -141.49(16) . . . . ?
C16 C11 C12 C13 -1.0(3) . . . . ?
P1 C11 C12 C13 177.66(19) . . . . ?
C11 C12 C13 C14 1.7(4) . . . . ?
C12 C13 C14 C15 -0.8(4) . . . . ?
C13 C14 C15 C16 -0.8(4) . . . . ?
C14 C15 C16 C11 1.6(4) . . . . ?
C12 C11 C16 C15 -0.6(3) . . . . ?
P1 C11 C16 C15 -179.27(19) . . . . ?
C11 P1 C21 C26 112.28(19) . . . . ?
Si1 P1 C21 C26 11.2(2) . . . . ?
Mo P1 C21 C26 -124.27(18) . . . . ?
C11 P1 C21 C22 -63.28(18) . . . . ?
Si1 P1 C21 C22 -164.39(15) . . . . ?
Mo P1 C21 C22 60.16(17) . . . . ?
C26 C21 C22 C23 -2.7(3) . . . . ?
P1 C21 C22 C23 173.10(17) . . . . ?
C21 C22 C23 C24 1.0(4) . . . . ?
C22 C23 C24 C25 0.9(4) . . . . ?
C23 C24 C25 C26 -1.1(4) . . . . ?
C22 C21 C26 C25 2.6(3) . . . . ?
P1 C21 C26 C25 -173.0(2) . . . . ?
C24 C25 C26 C21 -0.7(4) . . . . ?
C41 P2 C31 C32 -157.76(17) . . . . ?
Si2 P2 C31 C32 94.41(16) . . . . ?
Mo P2 C31 C32 -38.16(18) . . . . ?
C41 P2 C31 C36 26.80(19) . . . . ?
Si2 P2 C31 C36 -81.03(17) . . . . ?
Mo P2 C31 C36 146.40(15) . . . . ?
C36 C31 C32 C33 1.3(3) . . . . ?
P2 C31 C32 C33 -174.34(18) . . . . ?
C31 C32 C33 C34 -1.6(4) . . . . ?
C32 C33 C34 C35 1.0(4) . . . . ?
C33 C34 C35 C36 -0.1(4) . . . . ?
C34 C35 C36 C31 -0.2(3) . . . . ?
C32 C31 C36 C35 -0.4(3) . . . . ?
P2 C31 C36 C35 175.04(17) . . . . ?
C31 P2 C41 C46 -141.46(18) . . . . ?
Si2 P2 C41 C46 -41.07(18) . . . . ?
Mo P2 C41 C46 94.97(17) . . . . ?
C31 P2 C41 C42 45.91(18) . . . . ?
Si2 P2 C41 C42 146.30(15) . . . . ?
Mo P2 C41 C42 -77.66(17) . . . . ?
C46 C41 C42 C43 1.6(3) . . . . ?
P2 C41 C42 C43 174.49(17) . . . . ?
C41 C42 C43 C44 -1.1(4) . . . . ?
C42 C43 C44 C45 -0.1(4) . . . . ?
C43 C44 C45 C46 0.8(4) . . . . ?
C42 C41 C46 C45 -0.9(3) . . . . ?
P2 C41 C46 C45 -173.67(19) . . . . ?
C44 C45 C46 C41 -0.2(4) . . . . ?
C61 P3 C51 C52 -3.7(2) . . . . ?
Si3 P3 C51 C52 101.6(2) . . . . ?
C61 P3 C51 C56 174.51(16) . . . . ?
Si3 P3 C51 C56 -80.22(16) . . . . ?
C56 C51 C52 C53 2.5(4) . . . . ?
P3 C51 C52 C53 -179.3(2) . . . . ?
C51 C52 C53 C54 -0.1(4) . . . . ?
C52 C53 C54 C55 -1.6(4) . . . . ?
C53 C54 C55 C56 0.8(4) . . . . ?
C54 C55 C56 C51 1.7(4) . . . . ?
C52 C51 C56 C55 -3.3(3) . . . . ?
P3 C51 C56 C55 178.37(18) . . . . ?
C51 P3 C61 C66 -127.89(17) . . . . ?
Si3 P3 C61 C66 128.90(15) . . . . ?
C51 P3 C61 C62 53.8(2) . . . . ?
Si3 P3 C61 C62 -49.43(19) . . . . ?
C66 C61 C62 C63 0.3(3) . . . . ?
P3 C61 C62 C63 178.64(18) . . . . ?
C61 C62 C63 C64 -0.2(4) . . . . ?
C62 C63 C64 C65 0.0(4) . . . . ?
C63 C64 C65 C66 0.2(4) . . . . ?
C64 C65 C66 C61 0.0(4) . . . . ?
C62 C61 C66 C65 -0.2(3) . . . . ?
P3 C61 C66 C65 -178.69(19) . . . . ?
C16S C11S C12S C13S 0.7(5) . . . . ?
C10S C11S C12S C13S -179.7(3) . . . . ?
C11S C12S C13S C14S 1.2(5) . . . . ?
C12S C13S C14S C15S -1.3(5) . . . . ?
C13S C14S C15S C16S -0.6(5) . . . . ?
C14S C15S C16S C11S 2.6(5) . . . . ?
C12S C11S C16S C15S -2.6(4) . . . . ?
C10S C11S C16S C15S 177.8(3) . . . . ?
